data_4033034
loop_
_publ_author_name
'Csatayov\'a, Krist\'ina'
'Davies, Stephen G.'
'Fletcher, Ai M.'
'Fowler, Thomas R.'
'Kennedy, Matthew S.'
'Roberts, Paul M.'
'Thomson, James E.'

_publ_section_title
;
 Asymmetric Syntheses of 3-Deoxy-3-aminosphingoid Bases: Approaches Based
 on Parallel Kinetic Resolution and Double Asymmetric Induction.
;
_journal_issue 23
_journal_name_full 'The Journal of organic chemistry'
_journal_page_first 12447
_journal_page_last 12466
_journal_paper_doi 10.1021/acs.joc.7b02233
_journal_volume 82
_journal_year 2017
_chemical_absolute_configuration ad
_chemical_formula_moiety 'C35 H46 N2 O5'
_chemical_formula_sum 'C35 H46 N2 O5'
_chemical_formula_weight 574.76
_space_group_IT_number 19
_symmetry_cell_setting orthorhombic
_symmetry_space_group_name_Hall 'P 2ac 2ab'
_symmetry_space_group_name_H-M 'P 21 21 21'
_atom_sites_solution_hydrogens difmap
_atom_sites_solution_primary direct
_cell_angle_alpha 90
_cell_angle_beta 90
_cell_angle_gamma 90
_cell_formula_units_Z 4
_cell_length_a 7.59159(19)
_cell_length_b 20.3087(3)
_cell_length_c 21.5684(4)
_cell_measurement_reflns_used 16205
_cell_measurement_temperature 150
_cell_measurement_theta_max 76.0070
_cell_measurement_theta_min 4.3260
_cell_volume 3325.32(11)
_computing_cell_refinement 'CrysAlis, (Oxford Diffraction, 2002)'
_computing_data_collection 'SuperNova, (Oxford Diffraction, 2010)'
_computing_data_reduction 'CrysAlis, (Oxford Diffraction, 2002)'
_computing_molecular_graphics 'CAMERON (Watkin et al., 1996)'
_computing_publication_material 'CRYSTALS (Betteridge et al., 2003)'
_computing_structure_refinement 'CRYSTALS (Betteridge et al., 2003)'
_computing_structure_solution 'SIR92 (Altomare et al., 1994)'
_diffrn_ambient_temperature 150
_diffrn_measured_fraction_theta_full 0.997
_diffrn_measured_fraction_theta_max 0.994
_diffrn_measurement_device Area
_diffrn_measurement_device_type 'Oxford Diffraction SuperNova'
_diffrn_measurement_method \w/2\q
_diffrn_radiation_monochromator graphite
_diffrn_radiation_type 'Cu K\a'
_diffrn_radiation_wavelength 1.54180
_diffrn_reflns_av_R_equivalents 0.030
_diffrn_reflns_limit_h_max 9
_diffrn_reflns_limit_h_min -9
_diffrn_reflns_limit_k_max 25
_diffrn_reflns_limit_k_min -20
_diffrn_reflns_limit_l_max 27
_diffrn_reflns_limit_l_min -26
_diffrn_reflns_number 36736
_diffrn_reflns_theta_full 74.688
_diffrn_reflns_theta_max 76.212
_diffrn_reflns_theta_min 4.099
_diffrn_standards_number 0
_exptl_absorpt_coefficient_mu 0.607
_exptl_absorpt_correction_type none
_exptl_crystal_colour colourless
_exptl_crystal_density_diffrn 1.148
_exptl_crystal_density_method 'not measured'
_exptl_crystal_description block
_exptl_crystal_F_000 1240
_exptl_crystal_size_max 0.350
_exptl_crystal_size_mid 0.320
_exptl_crystal_size_min 0.290
_refine_diff_density_max 1.16
_refine_diff_density_min -0.38
_refine_ls_abs_structure_details 'Flack (1983), 2978 Friedel-pairs'
_refine_ls_abs_structure_Flack -0.1(3)
_refine_ls_extinction_method None
_refine_ls_goodness_of_fit_ref 0.9538
_refine_ls_hydrogen_treatment mixed
_refine_ls_matrix_type full
_refine_ls_number_parameters 380
_refine_ls_number_reflns 6261
_refine_ls_number_restraints 0
_refine_ls_R_factor_all 0.0657
_refine_ls_R_factor_gt 0.0631
_refine_ls_shift/su_max 0.0002640
_refine_ls_shift/su_mean 0.0000185
_refine_ls_structure_factor_coef Fsqd
_refine_ls_weighting_details
;
 Method= Modified Sheldrick 
 w=1/[\s^2^(F^2^) + ( 0.14P)^2^ + 1.29P] 
 ,where P=(max(Fo^2^,0) + 2Fc^2^)/3 
;
_refine_ls_weighting_scheme calc
_refine_ls_wR_factor_all 0.1824
_refine_ls_wR_factor_gt 0.1771
_refine_ls_wR_factor_ref 0.1822
_reflns_limit_h_max 9
_reflns_limit_h_min -9
_reflns_limit_k_max 25
_reflns_limit_k_min 0
_reflns_limit_l_max 27
_reflns_limit_l_min 0
_reflns_number_gt 5910
_reflns_number_total 6897
_reflns_threshold_expression I>2.0\s(I)
_oxford_diffrn_Wilson_B_factor 3.42
_oxford_diffrn_Wilson_scale 0.10
_oxford_refine_ls_r_factor_ref 0.0657
_oxford_refine_ls_scale 3.54(7)
_oxford_reflns_number_all 6262
_oxford_reflns_threshold_expression_ref I>-3.0\s(I)
_cod_data_source_file jo7b02233_si_002.cif
_cod_data_source_block 52
_cod_depositor_comments 'Adding full bibliography for 4033034--4033035.cif.'
_cod_original_cell_volume 3325.31(12)
_cod_database_code 4033034

loop_
_symmetry_equiv_pos_as_xyz
x,y,z
x+1/2,-y+1/2,-z
-x,y+1/2,-z+1/2
-x+1/2,-y,z+1/2

loop_
_atom_site_label
_atom_site_type_symbol
_atom_site_fract_x
_atom_site_fract_y
_atom_site_fract_z
_atom_site_U_iso_or_equiv
_atom_site_occupancy
_atom_site_adp_type
_atom_site_refinement_flags_posn
O1 O 0.3654(2) 0.62287(8) 0.25433(9) 0.0363 1.0000 Uani .
C2 C 0.2498(3) 0.66077(10) 0.21613(11) 0.0311 1.0000 Uani .
C3 C 0.0672(3) 0.66893(10) 0.24689(10) 0.0274 1.0000 Uani .
N4 N 0.0587(3) 0.71875(9) 0.29709(9) 0.0303 1.0000 Uani .
C5 C -0.0201(3) 0.78297(12) 0.27758(12) 0.0369 1.0000 Uani .
C6 C 0.0624(4) 0.81242(11) 0.21884(12) 0.0391 1.0000 Uani .
C7 C 0.2237(4) 0.84466(12) 0.22233(13) 0.0447 1.0000 Uani .
C8 C 0.3040(5) 0.87004(15) 0.16965(16) 0.0597 1.0000 Uani .
C9 C 0.2200(6) 0.86467(16) 0.11297(16) 0.0682 1.0000 Uani .
C10 C 0.0617(7) 0.83416(16) 0.10883(14) 0.0663 1.0000 Uani .
C11 C -0.0179(5) 0.80827(14) 0.16102(14) 0.0532 1.0000 Uani .
C12 C -0.2193(4) 0.77745(15) 0.27489(16) 0.0516 1.0000 Uani .
C13 C 0.2225(3) 0.72814(11) 0.33220(11) 0.0331 1.0000 Uani .
C14 C 0.1959(4) 0.76864(11) 0.39038(11) 0.0355 1.0000 Uani .
C15 C 0.0505(4) 0.76057(13) 0.42884(13) 0.0454 1.0000 Uani .
C16 C 0.0356(5) 0.79589(15) 0.48366(14) 0.0543 1.0000 Uani .
C17 C 0.1658(6) 0.83920(15) 0.50130(13) 0.0594 1.0000 Uani .
C18 C 0.3097(5) 0.84829(15) 0.46382(14) 0.0550 1.0000 Uani .
C19 C 0.3255(4) 0.81336(13) 0.40881(12) 0.0438 1.0000 Uani .
C20 C -0.0138(3) 0.60088(11) 0.26310(10) 0.0287 1.0000 Uani .
N21 N 0.0915(3) 0.55946(9) 0.30624(9) 0.0303 1.0000 Uani .
C22 C 0.0543(4) 0.57231(12) 0.37268(11) 0.0371 1.0000 Uani .
C23 C 0.1820(4) 0.53560(12) 0.41368(11) 0.0434 1.0000 Uani .
C24 C 0.3608(5) 0.54371(15) 0.40869(16) 0.0559 1.0000 Uani .
C25 C 0.4751(6) 0.50654(18) 0.4441(2) 0.0762 1.0000 Uani .
C26 C 0.4122(9) 0.46097(19) 0.48564(18) 0.0847 1.0000 Uani .
C27 C 0.2347(10) 0.45198(19) 0.49142(15) 0.0865 1.0000 Uani .
C28 C 0.1162(6) 0.48918(16) 0.45588(13) 0.0611 1.0000 Uani .
C29 C 0.0651(4) 0.48829(11) 0.29267(11) 0.0398 1.0000 Uani .
C30 C 0.1421(4) 0.46838(11) 0.23135(11) 0.0379 1.0000 Uani .
C31 C 0.0346(4) 0.45308(12) 0.18101(12) 0.0440 1.0000 Uani .
C32 C 0.1093(6) 0.43492(14) 0.12448(14) 0.0608 1.0000 Uani .
C33 C 0.2866(7) 0.43252(16) 0.11752(17) 0.0719 1.0000 Uani .
C34 C 0.3942(6) 0.44728(16) 0.1664(2) 0.0722 1.0000 Uani .
C35 C 0.3251(4) 0.46514(13) 0.22370(15) 0.0488 1.0000 Uani .
C36 C -0.2089(3) 0.60540(14) 0.27967(12) 0.0409 1.0000 Uani .
O37 O -0.2996(2) 0.61832(14) 0.22402(10) 0.0618 1.0000 Uani .
C38 C 0.2449(4) 0.62877(12) 0.15207(12) 0.0389 1.0000 Uani .
O39 O 0.1538(4) 0.66657(11) 0.10818(10) 0.0633 1.0000 Uani .
O40 O -0.1972(6) 0.6222(3) 0.10199(18) 0.1238 1.0000 Uani .
O41 O 0.4465(14) 0.7150(3) 0.0475(3) 0.2225 1.0000 Uani .
C42 C 0.5551(9) 0.7630(4) 0.0489(5) 0.1568 1.0000 Uani .
H21 H 0.3038 0.7032 0.2117 0.0364 1.0000 Uiso R
H31 H -0.0084 0.6863 0.2148 0.0323 1.0000 Uiso R
H51 H 0.0096 0.8138 0.3123 0.0434 1.0000 Uiso R
H71 H 0.2837 0.8508 0.2615 0.0535 1.0000 Uiso R
H81 H 0.4135 0.8902 0.1731 0.0723 1.0000 Uiso R
H91 H 0.2720 0.8831 0.0774 0.0818 1.0000 Uiso R
H101 H 0.0061 0.8303 0.0703 0.0796 1.0000 Uiso R
H111 H -0.1263 0.7874 0.1587 0.0635 1.0000 Uiso R
H122 H -0.2643 0.8187 0.2597 0.0768 1.0000 Uiso R
H121 H -0.2667 0.7678 0.3145 0.0772 1.0000 Uiso R
H123 H -0.2477 0.7425 0.2465 0.0772 1.0000 Uiso R
H131 H 0.3134 0.7492 0.3049 0.0386 1.0000 Uiso R
H132 H 0.2666 0.6849 0.3439 0.0402 1.0000 Uiso R
H151 H -0.0393 0.7330 0.4178 0.0553 1.0000 Uiso R
H161 H -0.0654 0.7897 0.5092 0.0654 1.0000 Uiso R
H171 H 0.1537 0.8625 0.5387 0.0729 1.0000 Uiso R
H181 H 0.3972 0.8779 0.4777 0.0654 1.0000 Uiso R
H191 H 0.4299 0.8201 0.3845 0.0528 1.0000 Uiso R
H201 H -0.0103 0.5785 0.2240 0.0343 1.0000 Uiso R
H221 H 0.0709 0.6185 0.3797 0.0447 1.0000 Uiso R
H222 H -0.0705 0.5600 0.3832 0.0447 1.0000 Uiso R
H241 H 0.3993 0.5749 0.3817 0.0675 1.0000 Uiso R
H251 H 0.5949 0.5121 0.4405 0.0904 1.0000 Uiso R
H261 H 0.4883 0.4359 0.5095 0.0998 1.0000 Uiso R
H271 H 0.1981 0.4207 0.5205 0.1050 1.0000 Uiso R
H281 H -0.0068 0.4823 0.4620 0.0747 1.0000 Uiso R
H291 H 0.1340 0.4631 0.3229 0.0478 1.0000 Uiso R
H292 H -0.0650 0.4775 0.2951 0.0485 1.0000 Uiso R
H311 H -0.0900 0.4543 0.1852 0.0525 1.0000 Uiso R
H321 H 0.0375 0.4246 0.0915 0.0735 1.0000 Uiso R
H331 H 0.3297 0.4231 0.0803 0.0857 1.0000 Uiso R
H341 H 0.5139 0.4437 0.1618 0.0875 1.0000 Uiso R
H351 H 0.3957 0.4756 0.2572 0.0588 1.0000 Uiso R
H362 H -0.2294 0.6412 0.3088 0.0497 1.0000 Uiso R
H361 H -0.2574 0.5633 0.2956 0.0476 1.0000 Uiso R
H381 H 0.3682 0.6266 0.1348 0.0460 1.0000 Uiso R
H382 H 0.1885 0.5856 0.1540 0.0461 1.0000 Uiso R
H11 H 0.2986 0.5973 0.2719 0.0543 1.0000 Uiso R
H371 H -0.4072 0.6187 0.2288 0.0929 1.0000 Uiso R
H391 H 0.2364 0.6874 0.0904 0.0976 1.0000 Uiso .
H401 H -0.0788 0.6374 0.1041 0.1454 1.0000 Uiso .
H402 H -0.2326 0.6210 0.1443 0.1454 1.0000 Uiso .
H421 H 0.6450 0.7579 0.0179 0.1777 1.0000 Uiso .
H422 H 0.4929 0.8032 0.0400 0.1777 1.0000 Uiso .
H423 H 0.6115 0.7678 0.0882 0.1777 1.0000 Uiso .
H411 H 0.5161 0.6756 0.0573 0.2668 1.0000 Uiso .

loop_
_atom_site_aniso_label
_atom_site_aniso_U_11
_atom_site_aniso_U_22
_atom_site_aniso_U_33
_atom_site_aniso_U_23
_atom_site_aniso_U_13
_atom_site_aniso_U_12
O1 0.0230(7) 0.0333(8) 0.0528(10) 0.0012(7) 0.0021(7) 0.0024(6)
C2 0.0285(10) 0.0244(9) 0.0406(11) 0.0027(9) 0.0074(9) -0.0016(8)
C3 0.0238(9) 0.0265(10) 0.0319(10) 0.0006(8) 0.0007(8) 0.0025(8)
N4 0.0295(9) 0.0270(9) 0.0345(9) -0.0028(7) 0.0009(8) 0.0040(7)
C5 0.0383(12) 0.0298(11) 0.0425(12) -0.0015(10) 0.0034(11) 0.0120(9)
C6 0.0516(14) 0.0250(10) 0.0407(12) 0.0008(9) 0.0011(11) 0.0119(10)
C7 0.0561(16) 0.0293(11) 0.0487(14) 0.0024(10) 0.0085(13) 0.0071(11)
C8 0.074(2) 0.0374(14) 0.0673(19) 0.0053(13) 0.0229(17) 0.0050(14)
C9 0.110(3) 0.0404(15) 0.0545(18) 0.0085(13) 0.028(2) 0.0117(18)
C10 0.118(3) 0.0408(14) 0.0403(14) 0.0030(12) -0.0059(18) 0.0158(19)
C11 0.078(2) 0.0331(12) 0.0487(15) -0.0009(11) -0.0102(15) 0.0093(13)
C12 0.0418(14) 0.0458(14) 0.0672(18) -0.0007(13) 0.0021(14) 0.0178(12)
C13 0.0334(11) 0.0296(10) 0.0363(11) -0.0006(9) -0.0003(9) 0.0005(9)
C14 0.0471(13) 0.0258(10) 0.0335(11) 0.0038(9) -0.0008(10) 0.0000(10)
C15 0.0577(16) 0.0364(12) 0.0422(13) -0.0017(11) 0.0100(13) -0.0030(12)
C16 0.075(2) 0.0485(15) 0.0397(13) 0.0036(12) 0.0139(14) 0.0052(15)
C17 0.102(3) 0.0409(14) 0.0355(13) -0.0074(11) -0.0024(15) 0.0103(16)
C18 0.0680(19) 0.0459(15) 0.0512(15) -0.0117(12) -0.0069(15) -0.0083(14)
C19 0.0519(15) 0.0357(12) 0.0439(13) -0.0016(10) -0.0055(11) -0.0048(11)
C20 0.0224(10) 0.0314(11) 0.0323(11) 0.0004(9) 0.0013(8) -0.0018(8)
N21 0.0335(9) 0.0253(9) 0.0321(9) 0.0020(7) -0.0004(8) -0.0032(7)
C22 0.0455(13) 0.0336(11) 0.0321(11) 0.0001(9) 0.0020(10) -0.0059(10)
C23 0.0716(18) 0.0262(11) 0.0324(11) -0.0020(9) -0.0072(12) -0.0026(11)
C24 0.0682(19) 0.0373(14) 0.0621(17) 0.0075(13) -0.0229(15) -0.0019(13)
C25 0.092(3) 0.0474(17) 0.089(3) -0.0055(18) -0.047(2) 0.0132(18)
C26 0.150(5) 0.0512(19) 0.0530(19) -0.0017(16) -0.036(3) 0.034(3)
C27 0.172(6) 0.0510(19) 0.0368(16) 0.0130(13) 0.000(2) 0.022(3)
C28 0.103(3) 0.0463(16) 0.0336(13) 0.0060(12) 0.0016(16) 0.0001(17)
C29 0.0552(15) 0.0265(11) 0.0375(12) 0.0025(9) 0.0012(11) -0.0093(10)
C30 0.0560(14) 0.0194(10) 0.0381(12) 0.0039(9) -0.0005(11) -0.0023(9)
C31 0.0663(17) 0.0270(11) 0.0386(13) 0.0017(10) -0.0012(12) -0.0064(11)
C32 0.111(3) 0.0323(13) 0.0392(14) -0.0033(11) 0.0011(17) -0.0026(16)
C33 0.123(4) 0.0389(15) 0.0543(18) 0.0015(13) 0.032(2) 0.0162(19)
C34 0.082(2) 0.0370(16) 0.097(3) 0.0011(17) 0.035(2) 0.0190(16)
C35 0.0533(15) 0.0289(12) 0.0643(17) 0.0010(12) 0.0029(14) 0.0078(11)
C36 0.0245(10) 0.0562(15) 0.0420(12) -0.0002(11) 0.0052(10) -0.0041(10)
O37 0.0238(8) 0.1102(19) 0.0513(11) 0.0050(12) -0.0003(8) 0.0033(10)
C38 0.0431(13) 0.0335(11) 0.0399(12) 0.0001(9) 0.0148(11) -0.0017(10)
O39 0.0976(18) 0.0491(11) 0.0431(10) 0.0011(9) 0.0031(11) 0.0161(12)
O40 0.102(3) 0.187(4) 0.082(2) -0.020(2) 0.007(2) -0.016(3)
O41 0.377(12) 0.140(4) 0.150(5) -0.010(4) 0.134(6) -0.081(6)
C42 0.086(4) 0.130(6) 0.254(10) -0.099(6) -0.031(5) 0.019(4)

loop_
_atom_type_symbol
_atom_type_scat_dispersion_real
_atom_type_scat_dispersion_imag
_atom_type_scat_Cromer_Mann_a1
_atom_type_scat_Cromer_Mann_b1
_atom_type_scat_Cromer_Mann_a2
_atom_type_scat_Cromer_Mann_b2
_atom_type_scat_Cromer_Mann_a3
_atom_type_scat_Cromer_Mann_b3
_atom_type_scat_Cromer_Mann_a4
_atom_type_scat_Cromer_Mann_b4
_atom_type_scat_Cromer_Mann_c
_atom_type_scat_source
C 0.0181 0.0091 2.3100 20.8439 1.0200 10.2075 1.5886 0.5687 0.8650 51.6512 0.2156 'International Tables Vol C 4.2.6.8 and 6.1.1.4'
H 0.0000 0.0000 0.4930 10.5109 0.3229 26.1257 0.1402 3.1424 0.0408 57.7998 0.0030 'International Tables Vol C 4.2.6.8 and 6.1.1.4'
N 0.0311 0.0180 12.2126 0.0057 3.1322 9.8933 2.0125 28.9975 1.1663 0.5826 -11.5290 'International Tables Vol C 4.2.6.8 and 6.1.1.4'
O 0.0492 0.0322 3.0485 13.2771 2.2868 5.7011 1.5463 0.3239 0.8670 32.9089 0.2508 'International Tables Vol C 4.2.6.8 and 6.1.1.4'

loop_
_geom_angle_atom_site_label_1
_geom_angle_atom_site_label_2
_geom_angle_atom_site_label_3
_geom_angle
_geom_angle_publ_flag
C2 O1 H11 103.2 no
O1 C2 C3 111.15(17) yes
O1 C2 C38 107.91(18) yes
C3 C2 C38 114.34(19) yes
O1 C2 H21 106.2 no
C3 C2 H21 109.2 no
C38 C2 H21 107.7 no
C2 C3 N4 115.20(17) yes
C2 C3 C20 110.89(17) yes
N4 C3 C20 115.17(17) yes
C2 C3 H31 105.3 no
N4 C3 H31 104.3 no
C20 C3 H31 104.6 no
C3 N4 C5 114.02(18) yes
C3 N4 C13 115.34(17) yes
C5 N4 C13 111.74(18) yes
N4 C5 C6 114.15(18) yes
N4 C5 C12 110.2(2) yes
C6 C5 C12 113.8(2) yes
N4 C5 H51 104.2 no
C6 C5 H51 106.3 no
C12 C5 H51 107.4 no
C5 C6 C7 119.9(2) yes
C5 C6 C11 122.5(3) yes
C7 C6 C11 117.6(3) yes
C6 C7 C8 121.1(3) yes
C6 C7 H71 121.5 no
C8 C7 H71 117.4 no
C7 C8 C9 119.5(4) yes
C7 C8 H81 119.4 no
C9 C8 H81 121.2 no
C8 C9 C10 120.2(3) yes
C8 C9 H91 119.8 no
C10 C9 H91 120.0 no
C9 C10 C11 120.6(3) yes
C9 C10 H101 119.8 no
C11 C10 H101 119.7 no
C6 C11 C10 121.1(3) yes
C6 C11 H111 117.7 no
C10 C11 H111 121.2 no
C5 C12 H122 107.6 no
C5 C12 H121 111.0 no
H122 C12 H121 110.7 no
C5 C12 H123 107.6 no
H122 C12 H123 110.2 no
H121 C12 H123 109.6 no
N4 C13 C14 112.6(2) yes
N4 C13 H131 109.6 no
C14 C13 H131 110.3 no
N4 C13 H132 107.9 no
C14 C13 H132 108.8 no
H131 C13 H132 107.4 no
C13 C14 C15 122.5(2) yes
C13 C14 C19 119.7(2) yes
C15 C14 C19 117.8(2) yes
C14 C15 C16 120.8(3) yes
C14 C15 H151 120.5 no
C16 C15 H151 118.6 no
C15 C16 C17 120.5(3) yes
C15 C16 H161 119.3 no
C17 C16 H161 120.2 no
C16 C17 C18 119.7(3) yes
C16 C17 H171 119.3 no
C18 C17 H171 121.1 no
C17 C18 C19 120.2(3) yes
C17 C18 H181 117.3 no
C19 C18 H181 122.4 no
C14 C19 C18 121.0(3) yes
C14 C19 H191 121.3 no
C18 C19 H191 117.7 no
C3 C20 N21 115.55(17) yes
C3 C20 C36 112.6(2) yes
N21 C20 C36 114.16(19) yes
C3 C20 H201 102.3 no
N21 C20 H201 105.5 no
C36 C20 H201 105.1 no
C20 N21 C22 113.72(18) yes
C20 N21 C29 110.71(18) yes
C22 N21 C29 109.58(18) yes
N21 C22 C23 110.9(2) yes
N21 C22 H221 107.5 no
C23 C22 H221 107.9 no
N21 C22 H222 110.7 no
C23 C22 H222 110.5 no
H221 C22 H222 109.3 no
C22 C23 C24 122.0(2) yes
C22 C23 C28 118.9(3) yes
C24 C23 C28 119.0(3) yes
C23 C24 C25 120.9(3) yes
C23 C24 H241 116.9 no
C25 C24 H241 122.2 no
C24 C25 C26 120.7(5) yes
C24 C25 H251 120.5 no
C26 C25 H251 118.9 no
C25 C26 C27 119.5(4) yes
C25 C26 H261 121.1 no
C27 C26 H261 119.4 no
C26 C27 C28 120.7(4) yes
C26 C27 H271 116.5 no
C28 C27 H271 122.8 no
C27 C28 C23 119.2(4) yes
C27 C28 H281 118.3 no
C23 C28 H281 122.5 no
N21 C29 C30 112.46(19) yes
N21 C29 H291 107.7 no
C30 C29 H291 103.7 no
N21 C29 H292 109.3 no
C30 C29 H292 111.5 no
H291 C29 H292 112.0 no
C29 C30 C31 121.2(3) yes
C29 C30 C35 120.2(3) yes
C31 C30 C35 118.6(3) yes
C30 C31 C32 120.2(3) yes
C30 C31 H311 120.1 no
C32 C31 H311 119.7 no
C31 C32 C33 120.7(4) yes
C31 C32 H321 119.7 no
C33 C32 H321 119.6 no
C32 C33 C34 120.0(3) yes
C32 C33 H331 118.3 no
C34 C33 H331 121.6 no
C33 C34 C35 121.1(4) yes
C33 C34 H341 119.4 no
C35 C34 H341 119.5 no
C30 C35 C34 119.4(3) yes
C30 C35 H351 118.2 no
C34 C35 H351 122.4 no
C20 C36 O37 106.64(19) yes
C20 C36 H362 110.6 no
O37 C36 H362 109.4 no
C20 C36 H361 113.0 no
O37 C36 H361 105.9 no
H362 C36 H361 111.1 no
C36 O37 H371 112.3 no
C2 C38 O39 113.0(2) yes
C2 C38 H381 109.3 no
O39 C38 H381 103.5 no
C2 C38 H382 110.7 no
O39 C38 H382 107.7 no
H381 C38 H382 112.6 no
C38 O39 H391 102.3 no
H401 O40 H402 103.3 no
C42 O41 H411 105.7 no
O41 C42 H421 111.0 no
O41 C42 H422 109.0 no
H421 C42 H422 107.6 no
O41 C42 H423 112.8 no
H421 C42 H423 108.1 no
H422 C42 H423 108.2 no

loop_
_geom_bond_atom_site_label_1
_geom_bond_atom_site_label_2
_geom_bond_distance
_geom_bond_publ_flag
O1 C2 1.428(3) yes
O1 H11 0.819 no
C2 C3 1.546(3) yes
C2 C38 1.527(3) yes
C2 H21 0.960 no
C3 N4 1.483(3) yes
C3 C20 1.553(3) yes
C3 H31 0.966 no
N4 C5 1.495(3) yes
N4 C13 1.469(3) yes
C5 C6 1.535(4) yes
C5 C12 1.518(4) yes
C5 H51 1.001 no
C6 C7 1.391(4) yes
C6 C11 1.391(4) yes
C7 C8 1.389(4) yes
C7 H71 0.968 no
C8 C9 1.383(6) yes
C8 H81 0.930 no
C9 C10 1.355(6) yes
C9 H91 0.941 no
C10 C11 1.382(5) yes
C10 H101 0.936 no
C11 H111 0.927 no
C12 H122 0.962 no
C12 H121 0.948 no
C12 H123 0.961 no
C13 C14 1.514(3) yes
C13 H131 1.002 no
C13 H132 0.973 no
C14 C15 1.390(4) yes
C14 C19 1.397(4) yes
C15 C16 1.387(4) yes
C15 H151 0.914 no
C16 C17 1.377(5) yes
C16 H161 0.953 no
C17 C18 1.372(5) yes
C17 H171 0.939 no
C18 C19 1.387(4) yes
C18 H181 0.944 no
C19 H191 0.960 no
C20 N21 1.487(3) yes
C20 C36 1.526(3) yes
C20 H201 0.958 no
N21 C22 1.484(3) yes
N21 C29 1.488(3) yes
C22 C23 1.509(4) yes
C22 H221 0.958 no
C22 H222 1.006 no
C23 C24 1.371(5) yes
C23 C28 1.402(4) yes
C24 C25 1.381(5) yes
C24 H241 0.909 no
C25 C26 1.374(7) yes
C25 H251 0.920 no
C26 C27 1.366(8) yes
C26 H261 0.926 no
C27 C28 1.403(6) yes
C27 H271 0.935 no
C28 H281 0.954 no
C29 C30 1.502(4) yes
C29 H291 0.979 no
C29 H292 1.013 no
C30 C31 1.393(4) yes
C30 C35 1.400(4) yes
C31 C32 1.395(4) yes
C31 H311 0.951 no
C32 C33 1.355(6) yes
C32 H321 0.921 no
C33 C34 1.368(6) yes
C33 H331 0.887 no
C34 C35 1.391(5) yes
C34 H341 0.917 no
C35 H351 0.924 no
C36 O37 1.409(3) yes
C36 H362 0.973 no
C36 H361 0.992 no
O37 H371 0.823 no
C38 O39 1.402(4) yes
C38 H381 1.008 no
C38 H382 0.976 no
O39 H391 0.848 no
O40 H401 0.951 no
O40 H402 0.952 no
O41 C42 1.278(10) yes
O41 H411 0.983 no
C42 H421 0.962 no
C42 H422 0.961 no
C42 H423 0.955 no

loop_
_geom_hbond_atom_site_label_D
_geom_hbond_atom_site_label_H
_geom_hbond_atom_site_label_A
_geom_hbond_site_symmetry_A
_geom_hbond_angle_DHA
_geom_hbond_distance_DH
_geom_hbond_distance_HA
_geom_hbond_distance_DA
_geom_hbond_publ_flag
C12 H123 O37 . 150.40(9) 0.961 2.598 3.467(5) yes
O1 H11 C20 . 124.07(7) 0.819 2.380 2.919(5) yes
O1 H11 N21 . 161.64(7) 0.819 1.899 2.690(5) yes
O37 H371 O1 1_455 169.41(9) 0.823 1.814 2.628(5) yes
O39 H391 O41 . 166.9(3) 0.848 1.928 2.760(5) yes
O40 H401 O39 . 179.6(3) 0.951 1.865 2.816(5) yes
O40 H402 O37 . 179.7(3) 0.952 1.794 2.746(5) yes
